data_7045010
loop_
_publ_author_name
'Krebs, K. M.'
'Freitag, S.'
'Maudrich, J.-J.'
'Schubert, H.'
'Sirsch, P.'
'Wesemann, L.'

_publ_section_title
;
 Coordination chemistry of stannylene-based Lewis pairs - insertion into
 M-Cl and M-C bonds. From base stabilized stannylenes to bidentate
 ligands.
;
_journal_issue 1
_journal_name_full 'Dalton transactions (Cambridge, England : 2003)'
_journal_page_first 83
_journal_page_last 95
_journal_paper_doi 10.1039/c7dt04044j
_journal_volume 47
_journal_year 2017
_chemical_formula_sum 'C127 H151 P2 Pt Sn2'
_chemical_formula_weight 2171.89
_space_group_crystal_system monoclinic
_space_group_IT_number 14
_space_group_name_Hall '-P 2ybc'
_space_group_name_H-M_alt 'P 1 21/c 1'
_symmetry_space_group_name_Hall '-P 2ybc'
_symmetry_space_group_name_H-M 'P 1 21/c 1'
_atom_sites_solution_hydrogens geom
_atom_sites_solution_primary direct
_atom_sites_solution_secondary difmap
_audit_update_record
;
2017-09-20 deposited with the CCDC.
2017-12-01 downloaded from the CCDC.
;
_cell_angle_alpha 90
_cell_angle_beta 113.2410(10)
_cell_angle_gamma 90
_cell_formula_units_Z 4
_cell_length_a 28.0389(11)
_cell_length_b 17.6143(7)
_cell_length_c 23.7299(10)
_cell_measurement_reflns_used 1416
_cell_measurement_temperature 100.(2)
_cell_measurement_theta_max 27.4199
_cell_measurement_theta_min 3.6975
_cell_volume 10768.8(8)
_computing_cell_refinement 'APEX2 v2011.8-0 (Bruker AXS)'
_computing_data_collection 'Bruker APEX2'
_computing_data_reduction 'SAINT V7.68A (Bruker AXS, 2009)'
_computing_structure_refinement 'SHELXL-97 (Sheldrick, 2008)'
_computing_structure_solution 'SHELXS-97 (Sheldrick, 2008)'
_diffrn_ambient_temperature 100.(2)
_diffrn_detector_area_resol_mean 8.3333
_diffrn_measured_fraction_theta_full 0.984
_diffrn_measured_fraction_theta_max 0.984
_diffrn_measurement_device_type 'Bruker APEX-II CCD'
_diffrn_measurement_method '\f and \w scans'
_diffrn_radiation_monochromator graphite
_diffrn_radiation_type MoK\a
_diffrn_radiation_wavelength 0.71073
_diffrn_reflns_av_R_equivalents 0.0732
_diffrn_reflns_av_sigmaI/netI 0.0730
_diffrn_reflns_limit_h_max 35
_diffrn_reflns_limit_h_min -36
_diffrn_reflns_limit_k_max 22
_diffrn_reflns_limit_k_min -22
_diffrn_reflns_limit_l_max 30
_diffrn_reflns_limit_l_min -26
_diffrn_reflns_number 128147
_diffrn_reflns_theta_full 27.52
_diffrn_reflns_theta_max 27.52
_diffrn_reflns_theta_min 1.40
_diffrn_source_type 'fine-focus sealed tube'
_exptl_absorpt_coefficient_mu 1.835
_exptl_absorpt_correction_T_max 0.84
_exptl_absorpt_correction_T_min 0.75
_exptl_absorpt_correction_type numerical
_exptl_absorpt_process_details 'SADABS V2008/1 (Bruker AXS)'
_exptl_crystal_colour yellow
_exptl_crystal_density_diffrn 1.340
_exptl_crystal_density_method 'not measured'
_exptl_crystal_description prism
_exptl_crystal_F_000 4484
_exptl_crystal_size_max 0.170
_exptl_crystal_size_mid 0.150
_exptl_crystal_size_min 0.120
_refine_diff_density_max 2.220
_refine_diff_density_min -2.713
_refine_ls_extinction_method none
_refine_ls_goodness_of_fit_ref 1.035
_refine_ls_hydrogen_treatment constr
_refine_ls_matrix_type full
_refine_ls_number_parameters 1216
_refine_ls_number_reflns 24382
_refine_ls_number_restraints 84
_refine_ls_restrained_S_all 1.037
_refine_ls_R_factor_all 0.0843
_refine_ls_R_factor_gt 0.0436
_refine_ls_shift/su_max 0.003
_refine_ls_shift/su_mean 0.000
_refine_ls_structure_factor_coef Fsqd
_refine_ls_weighting_details 'calc w=1/[\s^2^(Fo^2^)+(0.0178P)^2^+14.9706P] where P=(Fo^2^+2Fc^2^)/3'
_refine_ls_weighting_scheme calc
_refine_ls_wR_factor_gt 0.0609
_refine_ls_wR_factor_ref 0.0699
_reflns_number_gt 17843
_reflns_number_total 24382
_reflns_threshold_expression >2sigma(I)
_cod_data_source_file c7dt04044j2.cif
_cod_data_source_block I
_cod_depositor_comments 'Adding full bibliography for 7045009--7045016.cif.'
_cod_database_code 7045010

loop_
_space_group_symop_operation_xyz
'x, y, z'
'-x, y+1/2, -z+1/2'
'-x, -y, -z'
'x, -y-1/2, z-1/2'

loop_
_atom_site_type_symbol
_atom_site_label
_atom_site_fract_x
_atom_site_fract_y
_atom_site_fract_z
_atom_site_U_iso_or_equiv
_atom_site_adp_type
_atom_site_calc_flag
_atom_site_refinement_flags
_atom_site_occupancy
Sn Sn2 0.269273(9) 0.630794(14) 0.491873(11) 0.01155(6) Uani d . 1
Pt Pt2 0.258243(5) 0.506474(8) 0.422125(6) 0.01092(4) Uani d . 1
Sn Sn1 0.248163(9) 0.374005(14) 0.473386(11) 0.01153(6) Uani d . 1
C C200 0.14632(13) 0.7219(2) 0.45767(16) 0.0141(8) Uani d . 1
P P1 0.25495(4) 0.61157(5) 0.36254(4) 0.0136(2) Uani d . 1
P P2 0.26410(4) 0.40863(6) 0.36017(4) 0.0142(2) Uani d . 1
C C505 0.4227(3) 0.0442(5) 0.3770(4) 0.112(3) Uani d U 1
H H505 0.3881 0.0479 0.3746 0.134 Uiso calc R 1
C C504 0.4356(3) 0.0847(6) 0.3358(4) 0.112(3) Uani d U 1
H H504 0.4088 0.1132 0.3057 0.135 Uiso calc R 1
C C1 0.20545(13) 0.6138(2) 0.28358(16) 0.0149(8) Uani d . 1
C C2 0.15453(14) 0.6342(2) 0.27294(17) 0.0205(9) Uani d . 1
H H2 0.146 0.6488 0.3064 0.025 Uiso calc R 1
C C3 0.11617(15) 0.6335(2) 0.21381(19) 0.0270(10) Uani d . 1
H H3 0.0817 0.6481 0.207 0.032 Uiso calc R 1
C C4 0.12793(15) 0.6118(2) 0.16506(18) 0.0269(10) Uani d . 1
H H4 0.1017 0.6111 0.1247 0.032 Uiso calc R 1
C C5 0.17787(16) 0.5911(2) 0.17510(18) 0.0278(10) Uani d . 1
H H5 0.186 0.5758 0.1415 0.033 Uiso calc R 1
C C6 0.21668(15) 0.5923(2) 0.23403(17) 0.0209(9) Uani d . 1
H H6 0.2511 0.5783 0.2403 0.025 Uiso calc R 1
C C7 0.31428(13) 0.6332(2) 0.35215(16) 0.0154(8) Uani d . 1
C C8 0.35929(14) 0.5925(2) 0.38458(18) 0.0216(9) Uani d . 1
H H8 0.3589 0.5533 0.4119 0.026 Uiso calc R 1
C C9 0.40476(15) 0.6093(2) 0.3769(2) 0.0294(10) Uani d . 1
H H9 0.4355 0.5812 0.3988 0.035 Uiso calc R 1
C C10 0.40557(16) 0.6666(3) 0.3376(2) 0.0318(11) Uani d . 1
H H10 0.4367 0.6774 0.3322 0.038 Uiso calc R 1
C C11 0.36124(16) 0.7083(2) 0.30608(18) 0.0250(9) Uani d . 1
H H11 0.362 0.7482 0.2796 0.03 Uiso calc R 1
C C12 0.31592(15) 0.6915(2) 0.31335(17) 0.0193(9) Uani d . 1
H H12 0.2854 0.7201 0.2916 0.023 Uiso calc R 1
C C13 0.24244(14) 0.6932(2) 0.40246(16) 0.0152(8) Uani d . 1
H H13 0.2038 0.6957 0.388 0.018 Uiso calc R 1
C C14 0.25845(14) 0.7706(2) 0.39026(16) 0.0166(8) Uani d . 1
C C15 0.30864(15) 0.7989(2) 0.42283(17) 0.0206(9) Uani d . 1
H H15 0.3338 0.7675 0.4522 0.025 Uiso calc R 1
C C16 0.32196(15) 0.8712(2) 0.41301(18) 0.0267(10) Uani d . 1
H H16 0.3562 0.8892 0.4357 0.032 Uiso calc R 1
C C17 0.28609(16) 0.9182(2) 0.37045(19) 0.0267(10) Uani d . 1
H H17 0.2952 0.9687 0.3648 0.032 Uiso calc R 1
C C18 0.23662(16) 0.8909(2) 0.33613(18) 0.0263(10) Uani d . 1
H H18 0.212 0.9221 0.3059 0.032 Uiso calc R 1
C C19 0.22340(15) 0.8175(2) 0.34632(17) 0.0207(9) Uani d . 1
H H19 0.1895 0.7991 0.3226 0.025 Uiso calc R 1
C C20 0.28173(14) 0.3246(2) 0.41004(16) 0.0160(8) Uani d . 1
H H20 0.3202 0.328 0.433 0.019 Uiso calc R 1
C C21 0.27253(13) 0.2488(2) 0.37875(15) 0.0143(8) Uani d . 1
C C22 0.22665(15) 0.2091(2) 0.36599(18) 0.0229(9) Uani d . 1
H H22 0.2017 0.2288 0.3799 0.027 Uiso calc R 1
C C23 0.21634(16) 0.1418(2) 0.33366(19) 0.0279(10) Uani d . 1
H H23 0.1848 0.1156 0.3258 0.034 Uiso calc R 1
C C24 0.25193(16) 0.1130(2) 0.31286(19) 0.0296(10) Uani d . 1
H H24 0.2448 0.067 0.2901 0.036 Uiso calc R 1
C C25 0.29806(17) 0.1507(2) 0.3251(2) 0.0314(11) Uani d . 1
H H25 0.3227 0.1305 0.3107 0.038 Uiso calc R 1
C C26 0.30875(15) 0.2183(2) 0.35838(18) 0.0245(9) Uani d . 1
H H26 0.3408 0.2437 0.3672 0.029 Uiso calc R 1
C C27 0.20452(13) 0.3873(2) 0.29369(16) 0.0166(8) Uani d . 1
C C28 0.16106(14) 0.4314(2) 0.28180(16) 0.0167(8) Uani d . 1
H H28 0.1618 0.4704 0.3098 0.02 Uiso calc R 1
C C29 0.11617(14) 0.4200(2) 0.22967(18) 0.0228(9) Uani d . 1
H H29 0.0866 0.451 0.2222 0.027 Uiso calc R 1
C C30 0.11466(15) 0.3632(2) 0.18856(18) 0.0250(9) Uani d . 1
H H30 0.0841 0.3553 0.1527 0.03 Uiso calc R 1
C C31 0.15781(15) 0.3180(2) 0.19984(18) 0.0236(9) Uani d . 1
H H31 0.1568 0.279 0.1717 0.028 Uiso calc R 1
C C32 0.20235(15) 0.3295(2) 0.25183(17) 0.0203(9) Uani d . 1
H H32 0.2318 0.298 0.2594 0.024 Uiso calc R 1
C C33 0.31163(14) 0.4169(2) 0.32544(17) 0.0164(8) Uani d . 1
C C34 0.36444(15) 0.4080(2) 0.3610(2) 0.0265(10) Uani d . 1
H H34 0.3757 0.3934 0.4028 0.032 Uiso calc R 1
C C35 0.40079(16) 0.4206(3) 0.3354(2) 0.0343(11) Uani d . 1
H H35 0.4368 0.4145 0.3598 0.041 Uiso calc R 1
C C36 0.38460(19) 0.4417(3) 0.2750(2) 0.0374(12) Uani d . 1
H H36 0.4096 0.451 0.258 0.045 Uiso calc R 1
C C37 0.33327(18) 0.4497(2) 0.2393(2) 0.0321(11) Uani d . 1
H H37 0.3225 0.4638 0.1975 0.039 Uiso calc R 1
C C38 0.29667(16) 0.4370(2) 0.26399(18) 0.0223(9) Uani d . 1
H H38 0.2608 0.4422 0.2387 0.027 Uiso calc R 1
C C39 0.28215(13) 0.3151(2) 0.56314(16) 0.0131(8) Uani d . 1
C C40 0.25247(13) 0.3050(2) 0.59921(16) 0.0131(8) Uani d . 1
C C41 0.27737(13) 0.2882(2) 0.66201(16) 0.0161(8) Uani d . 1
H H41 0.2573 0.2837 0.6861 0.019 Uiso calc R 1
C C42 0.33033(14) 0.2783(2) 0.68936(17) 0.0197(9) Uani d . 1
H H42 0.347 0.2705 0.7324 0.024 Uiso calc R 1
C C43 0.35873(13) 0.2797(2) 0.65339(17) 0.0179(9) Uani d . 1
H H43 0.3949 0.2694 0.6717 0.021 Uiso calc R 1
C C44 0.33558(13) 0.2960(2) 0.59051(16) 0.0148(8) Uani d . 1
C C45 0.37009(13) 0.2802(2) 0.55597(16) 0.0154(8) Uani d . 1
C C46 0.37059(13) 0.2065(2) 0.53352(17) 0.0179(8) Uani d . 1
C C47 0.40635(13) 0.1889(2) 0.50812(17) 0.0208(9) Uani d . 1
H H47 0.4056 0.1394 0.4918 0.025 Uiso calc R 1
C C48 0.44282(14) 0.2400(2) 0.50563(17) 0.0212(9) Uani d . 1
C C49 0.48215(15) 0.2162(3) 0.47933(19) 0.0279(10) Uani d . 1
H H49 0.4708 0.1657 0.4592 0.033 Uiso calc R 1
C C50 0.4840(3) 0.2692(4) 0.4315(3) 0.092(3) Uani d . 1
H H50A 0.4488 0.2769 0.4005 0.138 Uiso calc R 1
H H50B 0.506 0.2477 0.4121 0.138 Uiso calc R 1
H H50C 0.4984 0.318 0.4505 0.138 Uiso calc R 1
C C51 0.53562(18) 0.2058(3) 0.5283(2) 0.0555(16) Uani d . 1
H H51A 0.5583 0.1834 0.5102 0.083 Uiso calc R 1
H H51B 0.5339 0.1719 0.5602 0.083 Uiso calc R 1
H H51C 0.5495 0.2551 0.5464 0.083 Uiso calc R 1
C C52 0.44211(14) 0.3119(2) 0.52889(17) 0.0212(9) Uani d . 1
H H52 0.4669 0.3481 0.5279 0.025 Uiso calc R 1
C C53 0.40657(13) 0.3337(2) 0.55363(17) 0.0174(8) Uani d . 1
C C54 0.40973(14) 0.4127(2) 0.58019(19) 0.0233(9) Uani d . 1
H H54 0.3774 0.4209 0.5877 0.028 Uiso calc R 1
C C55 0.45584(16) 0.4200(3) 0.6420(2) 0.0356(11) Uani d . 1
H H55A 0.4535 0.3807 0.6701 0.053 Uiso calc R 1
H H55B 0.4553 0.4702 0.6595 0.053 Uiso calc R 1
H H55C 0.4883 0.4137 0.6361 0.053 Uiso calc R 1
C C56 0.41176(19) 0.4747(2) 0.5362(2) 0.0422(13) Uani d . 1
H H56A 0.4417 0.466 0.5254 0.063 Uiso calc R 1
H H56B 0.4151 0.5243 0.556 0.063 Uiso calc R 1
H H56C 0.3798 0.4734 0.4989 0.063 Uiso calc R 1
C C57 0.33541(15) 0.1431(2) 0.5390(2) 0.0284(10) Uani d . 1
H H57 0.3035 0.1676 0.5399 0.034 Uiso calc R 1
C C58 0.31788(17) 0.0864(2) 0.4862(2) 0.0354(12) Uani d . 1
H H58A 0.3032 0.1138 0.4472 0.053 Uiso calc R 1
H H58B 0.2915 0.0526 0.49 0.053 Uiso calc R 1
H H58C 0.3477 0.0563 0.4876 0.053 Uiso calc R 1
C C59 0.3616(2) 0.0997(3) 0.5993(2) 0.0472(14) Uani d . 1
H H59A 0.3948 0.0791 0.6016 0.071 Uiso calc R 1
H H59B 0.339 0.058 0.601 0.071 Uiso calc R 1
H H59C 0.3677 0.1342 0.6339 0.071 Uiso calc R 1
C C60 0.19351(13) 0.3027(2) 0.57430(16) 0.0128(8) Uani d . 1
C C61 0.16799(13) 0.2362(2) 0.54424(16) 0.0151(8) Uani d . 1
C C62 0.11413(13) 0.2313(2) 0.52446(17) 0.0169(8) Uani d . 1
H H62 0.0972 0.186 0.505 0.02 Uiso calc R 1
C C63 0.08447(13) 0.2902(2) 0.53216(17) 0.0172(8) Uani d . 1
C C64 0.02551(13) 0.2857(2) 0.50874(17) 0.0207(9) Uani d . 1
H H64 0.0125 0.3385 0.5092 0.025 Uiso calc R 1
C C65 0.00081(15) 0.2573(3) 0.44268(19) 0.0391(13) Uani d . 1
H H65A 0.013 0.2884 0.4167 0.059 Uiso calc R 1
H H65B -0.037 0.2611 0.4279 0.059 Uiso calc R 1
H H65C 0.0107 0.2043 0.441 0.059 Uiso calc R 1
C C66 0.00832(14) 0.2376(2) 0.5507(2) 0.0280(10) Uani d . 1
H H66A 0.0189 0.1848 0.5497 0.042 Uiso calc R 1
H H66B -0.0295 0.2402 0.5368 0.042 Uiso calc R 1
H H66C 0.0245 0.257 0.5928 0.042 Uiso calc R 1
C C67 0.11072(13) 0.3539(2) 0.56286(17) 0.0191(9) Uani d . 1
H H67 0.0911 0.3946 0.5691 0.023 Uiso calc R 1
C C68 0.16458(13) 0.3614(2) 0.58515(16) 0.0161(8) Uani d . 1
C C69 0.18891(14) 0.4351(2) 0.61695(17) 0.0184(9) Uani d . 1
H H69 0.2271 0.4269 0.6389 0.022 Uiso calc R 1
C C70 0.16730(16) 0.4606(3) 0.66401(19) 0.0298(10) Uani d . 1
H H70A 0.1313 0.4774 0.6426 0.045 Uiso calc R 1
H H70B 0.1883 0.5027 0.6884 0.045 Uiso calc R 1
H H70C 0.1685 0.4181 0.6912 0.045 Uiso calc R 1
C C71 0.18034(16) 0.4969(2) 0.56951(18) 0.0280(9) Uani d . 1
H H71A 0.1993 0.4843 0.5438 0.042 Uiso calc R 1
H H71B 0.193 0.5454 0.5903 0.042 Uiso calc R 1
H H71C 0.1432 0.5011 0.5438 0.042 Uiso calc R 1
C C72 0.19809(14) 0.1688(2) 0.53442(18) 0.0210(9) Uani d . 1
H H72 0.2301 0.1895 0.531 0.025 Uiso calc R 1
C C73 0.21582(17) 0.1158(2) 0.58979(19) 0.0356(12) Uani d . 1
H H73A 0.2371 0.1442 0.6267 0.053 Uiso calc R 1
H H73B 0.2364 0.0743 0.5833 0.053 Uiso calc R 1
H H73C 0.1854 0.0949 0.595 0.053 Uiso calc R 1
C C74 0.16901(15) 0.1232(2) 0.47615(18) 0.0242(9) Uani d . 1
H H74A 0.1412 0.094 0.4811 0.036 Uiso calc R 1
H H74B 0.1932 0.0885 0.4686 0.036 Uiso calc R 1
H H74C 0.154 0.158 0.4413 0.036 Uiso calc R 1
C C75 0.23036(13) 0.6814(2) 0.54800(16) 0.0133(8) Uani d . 1
C C76 0.25757(14) 0.6870(2) 0.61246(17) 0.0157(8) Uani d . 1
C C77 0.23050(14) 0.6988(2) 0.65016(17) 0.0182(8) Uani d . 1
H H77 0.2491 0.7014 0.6933 0.022 Uiso calc R 1
C C78 0.17739(14) 0.7066(2) 0.62579(18) 0.0209(9) Uani d . 1
H H78 0.159 0.7098 0.6519 0.025 Uiso calc R 1
C C79 0.15116(14) 0.7098(2) 0.56297(17) 0.0183(8) Uani d . 1
H H79 0.1149 0.7193 0.546 0.022 Uiso calc R 1
C C80 0.17704(14) 0.6993(2) 0.52370(16) 0.0150(8) Uani d . 1
C C81 0.14758(13) 0.7993(2) 0.44257(17) 0.0167(8) Uani d . 1
C C82 0.17635(14) 0.8589(2) 0.49027(17) 0.0179(8) Uani d . 1
H H82 0.1984 0.8318 0.5288 0.022 Uiso calc R 1
C C83 0.21190(15) 0.9095(2) 0.47156(18) 0.0238(9) Uani d . 1
H H83A 0.2379 0.8781 0.4647 0.036 Uiso calc R 1
H H83B 0.2293 0.9462 0.5043 0.036 Uiso calc R 1
H H83C 0.1912 0.9367 0.4337 0.036 Uiso calc R 1
C C84 0.13697(15) 0.9072(2) 0.50410(18) 0.0256(10) Uani d . 1
H H84A 0.1138 0.9325 0.4665 0.038 Uiso calc R 1
H H84B 0.1553 0.9454 0.5351 0.038 Uiso calc R 1
H H84C 0.1165 0.8745 0.5196 0.038 Uiso calc R 1
C C85 0.11688(13) 0.8230(2) 0.38329(17) 0.0181(8) Uani d . 1
H H85 0.1186 0.8746 0.3727 0.022 Uiso calc R 1
C C86 0.08403(13) 0.7744(2) 0.33923(17) 0.0171(8) Uani d . 1
C C87 0.08205(13) 0.6993(2) 0.35560(17) 0.0172(8) Uani d . 1
H H87 0.0589 0.6656 0.3263 0.021 Uiso calc R 1
C C88 0.11294(13) 0.6718(2) 0.41359(17) 0.0161(8) Uani d . 1
C C89 0.10784(14) 0.5896(2) 0.42955(17) 0.0181(8) Uani d . 1
H H89 0.1387 0.5777 0.4679 0.022 Uiso calc R 1
C C90 0.10809(16) 0.5338(2) 0.38070(19) 0.0275(10) Uani d . 1
H H90A 0.0798 0.5463 0.3415 0.041 Uiso calc R 1
H H90B 0.1033 0.4822 0.3929 0.041 Uiso calc R 1
H H90C 0.1413 0.5372 0.3763 0.041 Uiso calc R 1
C C91 0.05960(15) 0.5784(2) 0.4438(2) 0.0310(10) Uani d . 1
H H91A 0.0626 0.6095 0.4793 0.047 Uiso calc R 1
H H91B 0.0566 0.5248 0.453 0.047 Uiso calc R 1
H H91C 0.0286 0.5938 0.4083 0.047 Uiso calc R 1
C C92 0.04898(14) 0.8034(2) 0.27579(18) 0.0234(9) Uani d . 1
H H92 0.0309 0.7585 0.2507 0.028 Uiso calc R 1
C C93 0.00737(15) 0.8559(2) 0.2803(2) 0.0336(11) Uani d . 1
H H93A -0.0119 0.8293 0.3009 0.05 Uiso calc R 1
H H93B -0.0165 0.8709 0.239 0.05 Uiso calc R 1
H H93C 0.0238 0.9012 0.3039 0.05 Uiso calc R 1
C C94 0.07901(16) 0.8428(3) 0.24211(19) 0.0328(11) Uani d . 1
H H94A 0.098 0.8865 0.2662 0.049 Uiso calc R 1
H H94B 0.0546 0.8603 0.2018 0.049 Uiso calc R 1
H H94C 0.1036 0.807 0.2368 0.049 Uiso calc R 1
C C95 0.31601(14) 0.6875(2) 0.64502(16) 0.0151(8) Uani d . 1
C C96 0.34421(14) 0.7538(2) 0.64455(16) 0.0179(8) Uani d . 1
C C97 0.39686(15) 0.7560(2) 0.68052(17) 0.0238(9) Uani d . 1
H H97 0.4158 0.8007 0.6805 0.029 Uiso calc R 1
C C98 0.42288(14) 0.6953(2) 0.71654(17) 0.0247(10) Uani d . 1
C C99 0.48059(16) 0.7014(3) 0.7561(2) 0.0379(12) Uani d . 1
H H99 0.4874 0.7573 0.7589 0.045 Uiso calc R 1
C C100 0.49582(18) 0.6780(4) 0.8201(2) 0.0592(17) Uani d . 1
H H10A 0.4957 0.6225 0.8225 0.089 Uiso calc R 1
H H10B 0.4712 0.6988 0.8361 0.089 Uiso calc R 1
H H10C 0.5307 0.6971 0.8447 0.089 Uiso calc R 1
C C101 0.51177(17) 0.6725(4) 0.7235(2) 0.071(2) Uani d . 1
H H10D 0.5487 0.6766 0.7501 0.106 Uiso calc R 1
H H10E 0.5045 0.7026 0.6863 0.106 Uiso calc R 1
H H10F 0.5029 0.6193 0.7124 0.106 Uiso calc R 1
C C102 0.39499(14) 0.6302(2) 0.71594(17) 0.0228(9) Uani d . 1
H H102 0.4124 0.5879 0.7402 0.027 Uiso calc R 1
C C103 0.34175(13) 0.6254(2) 0.68030(16) 0.0172(8) Uani d . 1
C C104 0.31332(14) 0.5524(2) 0.68094(17) 0.0186(9) Uani d . 1
H H104 0.2762 0.5596 0.6527 0.022 Uiso calc R 1
C C105 0.33414(16) 0.4864(2) 0.6565(2) 0.0325(11) Uani d . 1
H H10N 0.33 0.4973 0.6143 0.049 Uiso calc R 1
H H10O 0.3149 0.4402 0.657 0.049 Uiso calc R 1
H H10P 0.371 0.4791 0.6822 0.049 Uiso calc R 1
C C106 0.3145(2) 0.5360(3) 0.7446(2) 0.0468(14) Uani d . 1
H H10S 0.3505 0.5306 0.7738 0.07 Uiso calc R 1
H H10Q 0.2955 0.4889 0.7434 0.07 Uiso calc R 1
H H10R 0.2981 0.578 0.7573 0.07 Uiso calc R 1
C C107 0.31778(15) 0.8235(2) 0.60708(18) 0.0215(9) Uani d . 1
H H107 0.2889 0.8053 0.5689 0.026 Uiso calc R 1
C C108 0.35332(16) 0.8727(2) 0.58767(19) 0.0303(10) Uani d . 1
H H10G 0.3326 0.9111 0.5583 0.045 Uiso calc R 1
H H10H 0.3713 0.8408 0.5685 0.045 Uiso calc R 1
H H10I 0.3789 0.8979 0.6238 0.045 Uiso calc R 1
C C109 0.29363(17) 0.8718(2) 0.6429(2) 0.0317(10) Uani d . 1
H H10J 0.2689 0.8409 0.6528 0.048 Uiso calc R 1
H H10K 0.2755 0.9153 0.6178 0.048 Uiso calc R 1
H H10L 0.3211 0.89 0.6809 0.048 Uiso calc R 1
C C110 0.35192(13) 0.6539(2) 0.53542(16) 0.0172(8) Uani d . 1
H H11A 0.3574 0.708 0.5454 0.026 Uiso calc R 1
H H11B 0.3685 0.6402 0.5074 0.026 Uiso calc R 1
H H11C 0.3672 0.6239 0.5731 0.026 Uiso calc R 1
C C111 -0.01787(16) 0.5003(3) 0.93675(19) 0.0307(10) Uani d . 1
H H111 -0.0301 0.501 0.8933 0.037 Uiso calc R 1
C C112 0.04913(16) 0.4731(2) 1.0346(2) 0.0352(12) Uani d . 1
H H112 0.0831 0.455 1.0585 0.042 Uiso calc R 1
C C113 0.03103(16) 0.4730(2) 0.9715(2) 0.0301(10) Uani d . 1
H H113 0.0523 0.454 0.9519 0.036 Uiso calc R 1
C C114 0.03992(19) 0.1335(3) 0.3247(3) 0.0528(15) Uani d . 1
H H114 0.0268 0.1263 0.3556 0.063 Uiso calc R 1
C C115 0.0314(2) 0.0792(3) 0.2806(4) 0.073(2) Uani d . 1
H H115 0.0125 0.0344 0.2806 0.088 Uiso calc R 1
C C116 0.0513(3) 0.0913(4) 0.2347(3) 0.078(2) Uani d . 1
H H116 0.0465 0.0545 0.2036 0.093 Uiso calc R 1
C C117 0.0780(2) 0.1584(4) 0.2367(3) 0.0572(16) Uani d . 1
H H117 0.091 0.1683 0.206 0.069 Uiso calc R 1
C C118 0.08555(17) 0.2094(3) 0.2814(3) 0.0474(14) Uani d . 1
H H118 0.1043 0.2546 0.2824 0.057 Uiso calc R 1
C C119 0.06680(17) 0.1972(3) 0.3249(2) 0.0430(13) Uani d . 1
H H119 0.0726 0.234 0.3562 0.052 Uiso calc R 1
C C501 0.4569(3) -0.0014(4) 0.4218(6) 0.146(4) Uani d U 1
H H501 0.448 -0.029 0.4507 0.176 Uiso calc R 1
C C502 0.5034(3) -0.0027(5) 0.4204(7) 0.199(5) Uani d U 1
H H502 0.5276 -0.0371 0.4477 0.239 Uiso calc R 1
C C507 0.5205(4) 0.0386(6) 0.3851(8) 0.215(6) Uani d U 1
H H507 0.5561 0.0377 0.3914 0.258 Uiso calc R 1
C C503 0.4817(4) 0.0874(6) 0.3342(6) 0.156(4) Uani d U 1
H H503 0.49 0.1159 0.3053 0.187 Uiso calc R 1
C C508 0.16611(13) 0.3460(2) 0.43204(16) 0.0159(8) Uani d . 1
H H50D 0.1617 0.2911 0.4348 0.024 Uiso calc R 1
H H50E 0.1518 0.3614 0.3889 0.024 Uiso calc R 1
H H50F 0.1478 0.3728 0.4538 0.024 Uiso calc R 1

loop_
_atom_site_aniso_label
_atom_site_aniso_U_11
_atom_site_aniso_U_22
_atom_site_aniso_U_33
_atom_site_aniso_U_12
_atom_site_aniso_U_13
_atom_site_aniso_U_23
Sn2 0.01349(11) 0.01223(13) 0.00916(12) 0.00004(10) 0.00471(9) -0.00073(11)
Pt2 0.01363(6) 0.01098(7) 0.00855(6) 0.00010(6) 0.00480(5) -0.00019(6)
Sn1 0.01339(11) 0.01188(13) 0.00997(12) 0.00114(10) 0.00529(9) 0.00102(10)
C200 0.0128(17) 0.020(2) 0.0136(18) 0.0051(15) 0.0092(15) -0.0004(16)
P1 0.0173(4) 0.0136(5) 0.0104(5) 0.0003(4) 0.0058(4) 0.0011(4)
P2 0.0196(5) 0.0139(5) 0.0106(5) 0.0007(4) 0.0074(4) 0.0000(4)
C505 0.063(4) 0.146(8) 0.106(7) -0.020(4) 0.010(4) -0.017(5)
C504 0.077(5) 0.166(9) 0.103(6) -0.023(5) 0.046(5) -0.037(5)
C1 0.0220(18) 0.010(2) 0.0117(18) -0.0040(15) 0.0057(16) 0.0003(15)
C2 0.0219(18) 0.020(2) 0.021(2) -0.0004(17) 0.0107(17) -0.0039(18)
C3 0.0210(19) 0.026(2) 0.030(2) 0.0030(18) 0.0056(18) 0.001(2)
C4 0.025(2) 0.028(3) 0.018(2) -0.0075(18) -0.0020(18) 0.0027(19)
C5 0.035(2) 0.032(3) 0.016(2) -0.0078(19) 0.0107(19) -0.0026(19)
C6 0.024(2) 0.023(2) 0.016(2) -0.0014(17) 0.0079(17) -0.0003(17)
C7 0.0206(17) 0.014(2) 0.0121(18) -0.0053(15) 0.0067(15) -0.0054(16)
C8 0.0208(19) 0.021(2) 0.022(2) -0.0016(16) 0.0076(17) 0.0036(18)
C9 0.0175(19) 0.031(3) 0.039(3) 0.0028(17) 0.0110(19) 0.001(2)
C10 0.028(2) 0.032(3) 0.043(3) -0.0088(19) 0.021(2) -0.001(2)
C11 0.036(2) 0.021(2) 0.024(2) -0.0069(18) 0.018(2) -0.0010(18)
C12 0.026(2) 0.018(2) 0.016(2) -0.0024(16) 0.0094(17) -0.0029(17)
C13 0.0177(18) 0.014(2) 0.0128(18) 0.0021(15) 0.0053(15) -0.0007(16)
C14 0.0237(19) 0.016(2) 0.0150(19) 0.0008(16) 0.0127(16) -0.0007(16)
C15 0.025(2) 0.018(2) 0.019(2) -0.0006(16) 0.0096(17) -0.0011(17)
C16 0.029(2) 0.028(2) 0.024(2) -0.0080(19) 0.0114(18) -0.004(2)
C17 0.043(3) 0.017(2) 0.026(2) -0.0050(19) 0.020(2) -0.0005(19)
C18 0.037(2) 0.023(2) 0.021(2) 0.0094(18) 0.0136(19) 0.0096(18)
C19 0.0219(19) 0.022(2) 0.018(2) 0.0012(16) 0.0079(17) 0.0027(18)
C20 0.0205(18) 0.014(2) 0.0147(19) 0.0024(15) 0.0081(16) 0.0030(16)
C21 0.0194(17) 0.014(2) 0.0103(18) 0.0025(15) 0.0063(15) 0.0040(15)
C22 0.024(2) 0.019(2) 0.026(2) 0.0031(16) 0.0097(18) -0.0024(18)
C23 0.029(2) 0.018(2) 0.030(2) -0.0010(18) 0.0039(19) -0.0034(19)
C24 0.036(2) 0.023(2) 0.023(2) 0.0068(19) 0.005(2) -0.0076(19)
C25 0.040(3) 0.026(3) 0.034(3) 0.007(2) 0.022(2) -0.006(2)
C26 0.028(2) 0.020(2) 0.029(2) 0.0048(17) 0.0157(19) 0.0023(19)
C27 0.0185(18) 0.020(2) 0.0123(18) -0.0035(15) 0.0070(16) 0.0018(16)
C28 0.0237(19) 0.015(2) 0.0152(19) -0.0027(15) 0.0114(17) -0.0025(16)
C29 0.0208(19) 0.020(2) 0.026(2) -0.0010(16) 0.0080(18) 0.0028(18)
C30 0.025(2) 0.026(2) 0.019(2) -0.0067(18) 0.0035(17) 0.0008(19)
C31 0.035(2) 0.019(2) 0.018(2) -0.0060(18) 0.0116(19) -0.0067(17)
C32 0.027(2) 0.019(2) 0.018(2) -0.0020(17) 0.0122(18) -0.0044(17)
C33 0.0247(19) 0.0092(19) 0.018(2) -0.0003(15) 0.0119(17) -0.0013(16)
C34 0.026(2) 0.023(2) 0.033(2) 0.0023(17) 0.014(2) 0.004(2)
C35 0.026(2) 0.031(3) 0.052(3) 0.0053(19) 0.022(2) 0.004(2)
C36 0.050(3) 0.032(3) 0.050(3) 0.004(2) 0.041(3) 0.005(2)
C37 0.052(3) 0.022(2) 0.032(3) 0.000(2) 0.027(2) 0.003(2)
C38 0.032(2) 0.019(2) 0.021(2) -0.0016(17) 0.0168(19) -0.0014(18)
C39 0.0148(17) 0.0111(19) 0.0140(19) 0.0006(14) 0.0064(15) 0.0014(15)
C40 0.0146(17) 0.0109(19) 0.0148(19) 0.0016(14) 0.0068(15) -0.0014(15)
C41 0.0198(18) 0.019(2) 0.0165(19) 0.0016(15) 0.0146(16) 0.0027(16)
C42 0.024(2) 0.021(2) 0.0121(19) 0.0018(16) 0.0053(16) 0.0012(17)
C43 0.0120(17) 0.020(2) 0.019(2) 0.0034(15) 0.0031(16) -0.0001(17)
C44 0.0176(18) 0.012(2) 0.0158(19) 0.0016(15) 0.0080(16) -0.0005(16)
C45 0.0152(17) 0.018(2) 0.0138(19) 0.0062(15) 0.0063(15) 0.0048(16)
C46 0.0138(17) 0.018(2) 0.020(2) 0.0048(15) 0.0049(16) 0.0050(17)
C47 0.0168(18) 0.022(2) 0.022(2) 0.0055(16) 0.0052(17) -0.0022(18)
C48 0.0168(18) 0.031(2) 0.016(2) 0.0071(17) 0.0065(16) 0.0033(18)
C49 0.025(2) 0.035(3) 0.030(2) 0.0058(18) 0.0175(19) -0.002(2)
C50 0.115(6) 0.103(6) 0.106(5) 0.068(5) 0.096(5) 0.056(5)
C51 0.037(3) 0.079(4) 0.058(4) 0.020(3) 0.027(3) -0.002(3)
C52 0.0183(19) 0.023(2) 0.024(2) 0.0002(16) 0.0107(17) 0.0051(18)
C53 0.0139(17) 0.021(2) 0.018(2) 0.0041(15) 0.0062(16) 0.0040(17)
C54 0.0191(19) 0.020(2) 0.037(2) 0.0012(16) 0.0171(19) -0.0001(19)
C55 0.035(2) 0.031(3) 0.043(3) -0.003(2) 0.018(2) -0.008(2)
C56 0.056(3) 0.020(3) 0.057(3) 0.005(2) 0.029(3) 0.006(2)
C57 0.0201(19) 0.018(2) 0.053(3) 0.0012(16) 0.021(2) -0.005(2)
C58 0.038(3) 0.023(3) 0.031(3) -0.002(2) -0.002(2) 0.006(2)
C59 0.084(4) 0.034(3) 0.038(3) -0.025(3) 0.040(3) -0.011(2)
C60 0.0170(17) 0.015(2) 0.0097(18) 0.0026(14) 0.0086(15) 0.0046(15)
C61 0.0175(17) 0.015(2) 0.0165(19) 0.0018(15) 0.0107(16) 0.0027(16)
C62 0.0169(17) 0.015(2) 0.020(2) -0.0015(15) 0.0085(16) 0.0018(17)
C63 0.0172(18) 0.019(2) 0.019(2) 0.0033(15) 0.0100(16) 0.0059(17)
C64 0.0130(18) 0.024(2) 0.026(2) 0.0050(15) 0.0084(17) 0.0044(18)
C65 0.018(2) 0.067(4) 0.030(3) 0.007(2) 0.0066(19) 0.000(2)
C66 0.0176(19) 0.029(3) 0.038(3) 0.0028(17) 0.0110(19) 0.009(2)
C67 0.0187(18) 0.020(2) 0.021(2) 0.0059(16) 0.0105(16) 0.0018(17)
C68 0.0171(17) 0.018(2) 0.0161(19) 0.0023(15) 0.0095(15) 0.0020(17)
C69 0.0199(19) 0.018(2) 0.019(2) 0.0035(16) 0.0094(17) 0.0018(17)
C70 0.032(2) 0.035(3) 0.024(2) -0.0035(19) 0.013(2) -0.007(2)
C71 0.039(2) 0.020(2) 0.028(2) -0.006(2) 0.0168(19) -0.003(2)
C72 0.0146(18) 0.019(2) 0.030(2) 0.0015(15) 0.0093(17) -0.0035(18)
C73 0.040(2) 0.023(3) 0.031(3) 0.015(2) 0.001(2) -0.002(2)
C74 0.028(2) 0.019(2) 0.026(2) 0.0019(17) 0.0116(18) -0.0025(19)
C75 0.0181(18) 0.0107(19) 0.0127(18) -0.0002(14) 0.0078(15) -0.0031(15)
C76 0.0198(18) 0.011(2) 0.019(2) -0.0011(15) 0.0094(17) -0.0024(16)
C77 0.0241(19) 0.018(2) 0.0137(19) -0.0019(16) 0.0086(17) -0.0026(16)
C78 0.026(2) 0.023(2) 0.022(2) 0.0027(17) 0.0181(18) -0.0005(18)
C79 0.0160(18) 0.020(2) 0.022(2) 0.0009(15) 0.0101(17) -0.0017(17)
C80 0.0197(18) 0.0096(19) 0.017(2) -0.0022(14) 0.0083(16) -0.0017(16)
C81 0.0173(18) 0.016(2) 0.020(2) 0.0026(15) 0.0111(16) -0.0001(17)
C82 0.0229(19) 0.013(2) 0.0167(19) 0.0009(15) 0.0069(16) -0.0019(16)
C83 0.029(2) 0.021(2) 0.022(2) -0.0021(17) 0.0102(18) -0.0040(18)
C84 0.033(2) 0.023(2) 0.022(2) 0.0038(18) 0.0123(19) -0.0031(18)
C85 0.0211(19) 0.014(2) 0.021(2) 0.0039(15) 0.0101(17) 0.0029(17)
C86 0.0176(18) 0.019(2) 0.018(2) 0.0040(15) 0.0108(16) 0.0029(17)
C87 0.0130(17) 0.019(2) 0.021(2) 0.0009(15) 0.0080(16) -0.0042(17)
C88 0.0139(17) 0.017(2) 0.021(2) 0.0021(15) 0.0107(16) 0.0014(17)
C89 0.0183(18) 0.017(2) 0.019(2) 0.0011(15) 0.0078(16) -0.0009(17)
C90 0.037(2) 0.018(2) 0.030(2) 0.0051(18) 0.015(2) -0.0013(19)
C91 0.030(2) 0.026(3) 0.044(3) -0.0028(18) 0.021(2) 0.001(2)
C92 0.023(2) 0.021(2) 0.021(2) 0.0035(16) 0.0022(17) 0.0018(18)
C93 0.024(2) 0.030(3) 0.036(3) 0.0092(18) 0.001(2) 0.006(2)
C94 0.030(2) 0.042(3) 0.018(2) 0.001(2) 0.0020(19) 0.009(2)
C95 0.0204(18) 0.018(2) 0.0079(18) 0.0011(15) 0.0065(15) -0.0040(16)
C96 0.0233(19) 0.022(2) 0.0098(18) -0.0049(16) 0.0073(16) -0.0031(17)
C97 0.027(2) 0.031(3) 0.014(2) -0.0103(18) 0.0091(17) -0.0040(18)
C98 0.0191(19) 0.039(3) 0.015(2) -0.0080(18) 0.0060(17) -0.0015(19)
C99 0.023(2) 0.056(3) 0.028(3) -0.007(2) 0.003(2) 0.007(2)
C100 0.028(3) 0.099(5) 0.034(3) 0.015(3) -0.005(2) -0.019(3)
C101 0.022(2) 0.140(6) 0.043(3) 0.016(3) 0.005(2) -0.041(4)
C102 0.0215(19) 0.031(2) 0.0157(19) 0.0034(18) 0.0078(16) 0.0042(19)
C103 0.0213(18) 0.022(2) 0.0108(18) -0.0005(16) 0.0089(15) -0.0026(17)
C104 0.0191(18) 0.017(2) 0.020(2) 0.0032(15) 0.0083(17) 0.0020(17)
C105 0.032(2) 0.023(3) 0.048(3) 0.0007(19) 0.022(2) -0.003(2)
C106 0.061(3) 0.053(3) 0.033(3) -0.017(3) 0.025(3) 0.006(2)
C107 0.029(2) 0.018(2) 0.017(2) -0.0069(17) 0.0084(18) -0.0050(17)
C108 0.036(2) 0.023(2) 0.030(2) -0.0094(19) 0.011(2) -0.003(2)
C109 0.046(3) 0.020(2) 0.031(2) 0.000(2) 0.018(2) -0.004(2)
C110 0.0162(17) 0.021(2) 0.0154(19) 0.0008(15) 0.0076(16) -0.0016(16)
C111 0.033(2) 0.027(2) 0.029(2) -0.010(2) 0.0087(19) 0.000(2)
C112 0.021(2) 0.031(3) 0.047(3) 0.0000(18) 0.006(2) 0.005(2)
C113 0.028(2) 0.023(2) 0.042(3) -0.0040(18) 0.018(2) -0.003(2)
C114 0.040(3) 0.062(4) 0.047(3) 0.002(3) 0.008(3) 0.028(3)
C115 0.048(3) 0.035(4) 0.096(6) -0.008(3) -0.015(4) 0.023(4)
C116 0.063(4) 0.069(5) 0.057(4) 0.040(4) -0.023(3) -0.025(4)
C117 0.041(3) 0.078(5) 0.047(4) 0.024(3) 0.012(3) 0.009(3)
C118 0.027(2) 0.053(4) 0.057(4) 0.007(2) 0.012(3) 0.012(3)
C119 0.030(2) 0.046(3) 0.041(3) 0.008(2) 0.001(2) 0.005(3)
C501 0.063(5) 0.062(5) 0.288(11) 0.006(4) 0.042(6) 0.018(6)
C502 0.083(5) 0.054(5) 0.474(16) 0.011(4) 0.125(8) 0.062(8)
C507 0.090(6) 0.100(8) 0.487(18) 0.002(5) 0.150(8) 0.041(9)
C503 0.132(8) 0.127(8) 0.250(11) -0.056(6) 0.121(8) -0.052(7)
C508 0.0159(17) 0.018(2) 0.0148(19) 0.0014(15) 0.0073(16) 0.0019(16)

loop_
_atom_type_symbol
_atom_type_description
_atom_type_scat_dispersion_real
_atom_type_scat_dispersion_imag
_atom_type_scat_source
C C 0.0033 0.0016 'International Tables Vol C Tables 4.2.6.8 and 6.1.1.4'
P P 0.1023 0.0942 'International Tables Vol C Tables 4.2.6.8 and 6.1.1.4'
Sn Sn -0.6537 1.4246 'International Tables Vol C Tables 4.2.6.8 and 6.1.1.4'
Pt Pt -1.7033 8.3905 'International Tables Vol C Tables 4.2.6.8 and 6.1.1.4'
H H 0.0000 0.0000 'International Tables Vol C Tables 4.2.6.8 and 6.1.1.4'

loop_
_geom_angle_atom_site_label_1
_geom_angle_atom_site_label_2
_geom_angle_atom_site_label_3
_geom_angle_site_symmetry_1
_geom_angle_site_symmetry_3
_geom_angle
C110 Sn2 C75 . . 108.95(13)
C110 Sn2 C13 . . 104.80(14)
C75 Sn2 C13 . . 108.14(13)
C110 Sn2 Pt2 . . 106.72(10)
C75 Sn2 Pt2 . . 137.20(9)
C13 Sn2 Pt2 . . 84.39(9)
C110 Sn2 P1 . . 101.42(10)
C75 Sn2 P1 . . 140.70(9)
C13 Sn2 P1 . . 38.24(9)
Pt2 Sn2 P1 . . 48.038(19)
P1 Pt2 P2 . . 101.76(4)
P1 Pt2 Sn2 . . 72.00(2)
P2 Pt2 Sn2 . . 168.13(3)
P1 Pt2 Sn1 . . 169.65(2)
P2 Pt2 Sn1 . . 71.84(3)
Sn2 Pt2 Sn1 . . 115.728(9)
C508 Sn1 C39 . . 107.74(13)
C508 Sn1 C20 . . 105.02(13)
C39 Sn1 C20 . . 109.12(13)
C508 Sn1 Pt2 . . 105.88(10)
C39 Sn1 Pt2 . . 139.10(9)
C20 Sn1 Pt2 . . 83.51(9)
C508 Sn1 P2 . . 98.59(10)
C39 Sn1 P2 . . 143.86(9)
C20 Sn1 P2 . . 38.38(9)
Pt2 Sn1 P2 . . 48.03(2)
C88 C200 C81 . . 119.5(3)
C88 C200 C80 . . 123.1(3)
C81 C200 C80 . . 117.0(3)
C7 P1 C13 . . 106.16(17)
C7 P1 C1 . . 102.73(17)
C13 P1 C1 . . 106.77(16)
C7 P1 Pt2 . . 115.74(12)
C13 P1 Pt2 . . 106.38(12)
C1 P1 Pt2 . . 118.20(12)
C7 P1 Sn2 . . 111.15(11)
C13 P1 Sn2 . . 49.24(11)
C1 P1 Sn2 . . 142.58(13)
Pt2 P1 Sn2 . . 59.96(2)
C27 P2 C33 . . 101.99(17)
C27 P2 C20 . . 108.21(17)
C33 P2 C20 . . 107.20(17)
C27 P2 Pt2 . . 115.58(13)
C33 P2 Pt2 . . 118.32(12)
C20 P2 Pt2 . . 105.05(12)
C27 P2 Sn1 . . 109.13(12)
C33 P2 Sn1 . . 145.55(12)
C20 P2 Sn1 . . 49.23(12)
Pt2 P2 Sn1 . . 60.13(2)
C504 C505 C501 . . 123.7(9)
C504 C505 H505 . . 118.2
C501 C505 H505 . . 118.2
C503 C504 C505 . . 125.6(11)
C503 C504 H504 . . 117.2
C505 C504 H504 . . 117.2
C6 C1 C2 . . 118.4(3)
C6 C1 P1 . . 121.7(3)
C2 C1 P1 . . 119.8(3)
C3 C2 C1 . . 120.6(4)
C3 C2 H2 . . 119.7
C1 C2 H2 . . 119.7
C4 C3 C2 . . 120.3(4)
C4 C3 H3 . . 119.9
C2 C3 H3 . . 119.9
C5 C4 C3 . . 119.6(4)
C5 C4 H4 . . 120.2
C3 C4 H4 . . 120.2
C4 C5 C6 . . 120.6(4)
C4 C5 H5 . . 119.7
C6 C5 H5 . . 119.7
C1 C6 C5 . . 120.5(4)
C1 C6 H6 . . 119.8
C5 C6 H6 . . 119.8
C8 C7 C12 . . 119.2(3)
C8 C7 P1 . . 119.8(3)
C12 C7 P1 . . 121.1(3)
C9 C8 C7 . . 119.8(4)
C9 C8 H8 . . 120.1
C7 C8 H8 . . 120.1
C10 C9 C8 . . 120.3(4)
C10 C9 H9 . . 119.8
C8 C9 H9 . . 119.8
C9 C10 C11 . . 120.2(4)
C9 C10 H10 . . 119.9
C11 C10 H10 . . 119.9
C12 C11 C10 . . 119.6(4)
C12 C11 H11 . . 120.2
C10 C11 H11 . . 120.2
C11 C12 C7 . . 120.8(4)
C11 C12 H12 . . 119.6
C7 C12 H12 . . 119.6
C14 C13 P1 . . 118.8(3)
C14 C13 Sn2 . . 127.9(2)
P1 C13 Sn2 . . 92.52(15)
C14 C13 H13 . . 105.1
P1 C13 H13 . . 105.1
Sn2 C13 H13 . . 105.1
C19 C14 C15 . . 117.4(4)
C19 C14 C13 . . 120.7(3)
C15 C14 C13 . . 121.9(3)
C16 C15 C14 . . 121.1(4)
C16 C15 H15 . . 119.4
C14 C15 H15 . . 119.4
C15 C16 C17 . . 120.7(4)
C15 C16 H16 . . 119.6
C17 C16 H16 . . 119.6
C16 C17 C18 . . 119.5(4)
C16 C17 H17 . . 120.3
C18 C17 H17 . . 120.3
C17 C18 C19 . . 119.5(4)
C17 C18 H18 . . 120.3
C19 C18 H18 . . 120.3
C14 C19 C18 . . 121.7(4)
C14 C19 H19 . . 119.1
C18 C19 H19 . . 119.1
C21 C20 P2 . . 116.6(2)
C21 C20 Sn1 . . 130.0(3)
P2 C20 Sn1 . . 92.38(15)
C21 C20 H20 . . 105.1
P2 C20 H20 . . 105.1
Sn1 C20 H20 . . 105.1
C22 C21 C26 . . 118.0(4)
C22 C21 C20 . . 121.3(3)
C26 C21 C20 . . 120.6(3)
C23 C22 C21 . . 121.8(4)
C23 C22 H22 . . 119.1
C21 C22 H22 . . 119.1
C24 C23 C22 . . 119.7(4)
C24 C23 H23 . . 120.1
C22 C23 H23 . . 120.1
C23 C24 C25 . . 120.0(4)
C23 C24 H24 . . 120.0
C25 C24 H24 . . 120.0
C24 C25 C26 . . 120.3(4)
C24 C25 H25 . . 119.9
C26 C25 H25 . . 119.9
C21 C26 C25 . . 120.2(4)
C21 C26 H26 . . 119.9
C25 C26 H26 . . 119.9
C28 C27 C32 . . 118.4(3)
C28 C27 P2 . . 119.6(3)
C32 C27 P2 . . 121.9(3)
C27 C28 C29 . . 121.3(4)
C27 C28 H28 . . 119.4
C29 C28 H28 . . 119.4
C30 C29 C28 . . 119.8(4)
C30 C29 H29 . . 120.1
C28 C29 H29 . . 120.1
C31 C30 C29 . . 119.8(3)
C31 C30 H30 . . 120.1
C29 C30 H30 . . 120.1
C32 C31 C30 . . 120.2(4)
C32 C31 H31 . . 119.9
C30 C31 H31 . . 119.9
C31 C32 C27 . . 120.5(4)
C31 C32 H32 . . 119.7
C27 C32 H32 . . 119.7
C34 C33 C38 . . 118.1(4)
C34 C33 P2 . . 120.5(3)
C38 C33 P2 . . 121.3(3)
C33 C34 C35 . . 120.2(4)
C33 C34 H34 . . 119.9
C35 C34 H34 . . 119.9
C36 C35 C34 . . 120.0(4)
C36 C35 H35 . . 120.0
C34 C35 H35 . . 120.0
C37 C36 C35 . . 120.8(4)
C37 C36 H36 . . 119.6
C35 C36 H36 . . 119.6
C36 C37 C38 . . 119.9(4)
C36 C37 H37 . . 120.1
C38 C37 H37 . . 120.1
C37 C38 C33 . . 121.0(4)
C37 C38 H38 . . 119.5
C33 C38 H38 . . 119.5
C44 C39 C40 . . 117.2(3)
C44 C39 Sn1 . . 121.8(3)
C40 C39 Sn1 . . 120.4(2)
C41 C40 C39 . . 120.1(3)
C41 C40 C60 . . 114.6(3)
C39 C40 C60 . . 125.1(3)
C42 C41 C40 . . 121.2(3)
C42 C41 H41 . . 119.4
C40 C41 H41 . . 119.4
C41 C42 C43 . . 119.0(3)
C41 C42 H42 . . 120.5
C43 C42 H42 . . 120.5
C42 C43 C44 . . 121.7(3)
C42 C43 H43 . . 119.2
C44 C43 H43 . . 119.2
C43 C44 C39 . . 119.9(3)
C43 C44 C45 . . 114.2(3)
C39 C44 C45 . . 125.3(3)
C46 C45 C53 . . 119.1(3)
C46 C45 C44 . . 118.5(3)
C53 C45 C44 . . 121.8(3)
C47 C46 C45 . . 119.1(3)
C47 C46 C57 . . 118.3(3)
C45 C46 C57 . . 122.6(3)
C48 C47 C46 . . 123.0(4)
C48 C47 H47 . . 118.5
C46 C47 H47 . . 118.5
C47 C48 C52 . . 116.9(4)
C47 C48 C49 . . 120.4(4)
C52 C48 C49 . . 122.8(4)
C50 C49 C51 . . 110.0(5)
C50 C49 C48 . . 112.8(4)
C51 C49 C48 . . 112.3(3)
C50 C49 H49 . . 107.1
C51 C49 H49 . . 107.1
C48 C49 H49 . . 107.1
C49 C50 H50A . . 109.5
C49 C50 H50B . . 109.5
H50A C50 H50B . . 109.5
C49 C50 H50C . . 109.5
H50A C50 H50C . . 109.5
H50B C50 H50C . . 109.5
C49 C51 H51A . . 109.5
C49 C51 H51B . . 109.5
H51A C51 H51B . . 109.5
C49 C51 H51C . . 109.5
H51A C51 H51C . . 109.5
H51B C51 H51C . . 109.5
C48 C52 C53 . . 122.9(4)
C48 C52 H52 . . 118.5
C53 C52 H52 . . 118.5
C52 C53 C45 . . 118.9(4)
C52 C53 C54 . . 119.5(3)
C45 C53 C54 . . 121.5(3)
C53 C54 C56 . . 112.6(3)
C53 C54 C55 . . 111.4(3)
C56 C54 C55 . . 110.4(4)
C53 C54 H54 . . 107.4
C56 C54 H54 . . 107.4
C55 C54 H54 . . 107.4
C54 C55 H55A . . 109.5
C54 C55 H55B . . 109.5
H55A C55 H55B . . 109.5
C54 C55 H55C . . 109.5
H55A C55 H55C . . 109.5
H55B C55 H55C . . 109.5
C54 C56 H56A . . 109.5
C54 C56 H56B . . 109.5
H56A C56 H56B . . 109.5
C54 C56 H56C . . 109.5
H56A C56 H56C . . 109.5
H56B C56 H56C . . 109.5
C58 C57 C46 . . 114.7(4)
C58 C57 C59 . . 108.7(3)
C46 C57 C59 . . 110.9(3)
C58 C57 H57 . . 107.4
C46 C57 H57 . . 107.4
C59 C57 H57 . . 107.4
C57 C58 H58A . . 109.5
C57 C58 H58B . . 109.5
H58A C58 H58B . . 109.5
C57 C58 H58C . . 109.5
H58A C58 H58C . . 109.5
H58B C58 H58C . . 109.5
C57 C59 H59A . . 109.5
C57 C59 H59B . . 109.5
H59A C59 H59B . . 109.5
C57 C59 H59C . . 109.5
H59A C59 H59C . . 109.5
H59B C59 H59C . . 109.5
C68 C60 C61 . . 119.5(3)
C68 C60 C40 . . 122.0(3)
C61 C60 C40 . . 118.3(3)
C62 C61 C60 . . 119.1(3)
C62 C61 C72 . . 119.4(3)
C60 C61 C72 . . 121.5(3)
C63 C62 C61 . . 122.4(3)
C63 C62 H62 . . 118.8
C61 C62 H62 . . 118.8
C67 C63 C62 . . 117.1(3)
C67 C63 C64 . . 120.7(3)
C62 C63 C64 . . 122.3(3)
C66 C64 C63 . . 111.6(3)
C66 C64 C65 . . 110.9(3)
C63 C64 C65 . . 112.2(3)
C66 C64 H64 . . 107.3
C63 C64 H64 . . 107.3
C65 C64 H64 . . 107.3
C64 C65 H65A . . 109.5
C64 C65 H65B . . 109.5
H65A C65 H65B . . 109.5
C64 C65 H65C . . 109.5
H65A C65 H65C . . 109.5
H65B C65 H65C . . 109.5
C64 C66 H66A . . 109.5
C64 C66 H66B . . 109.5
H66A C66 H66B . . 109.5
C64 C66 H66C . . 109.5
H66A C66 H66C . . 109.5
H66B C66 H66C . . 109.5
C63 C67 C68 . . 123.3(4)
C63 C67 H67 . . 118.4
C68 C67 H67 . . 118.4
C67 C68 C60 . . 118.6(3)
C67 C68 C69 . . 118.4(3)
C60 C68 C69 . . 122.9(3)
C71 C69 C68 . . 109.6(3)
C71 C69 C70 . . 109.7(3)
C68 C69 C70 . . 112.5(3)
C71 C69 H69 . . 108.3
C68 C69 H69 . . 108.3
C70 C69 H69 . . 108.3
C69 C70 H70A . . 109.5
C69 C70 H70B . . 109.5
H70A C70 H70B . . 109.5
C69 C70 H70C . . 109.5
H70A C70 H70C . . 109.5
H70B C70 H70C . . 109.5
C69 C71 H71A . . 109.5
C69 C71 H71B . . 109.5
H71A C71 H71B . . 109.5
C69 C71 H71C . . 109.5
H71A C71 H71C . . 109.5
H71B C71 H71C . . 109.5
C73 C72 C74 . . 109.6(3)
C73 C72 C61 . . 110.9(3)
C74 C72 C61 . . 114.7(3)
C73 C72 H72 . . 107.1
C74 C72 H72 . . 107.1
C61 C72 H72 . . 107.1
C72 C73 H73A . . 109.5
C72 C73 H73B . . 109.5
H73A C73 H73B . . 109.5
C72 C73 H73C . . 109.5
H73A C73 H73C . . 109.5
H73B C73 H73C . . 109.5
C72 C74 H74A . . 109.5
C72 C74 H74B . . 109.5
H74A C74 H74B . . 109.5
C72 C74 H74C . . 109.5
H74A C74 H74C . . 109.5
H74B C74 H74C . . 109.5
C80 C75 C76 . . 117.2(3)
C80 C75 Sn2 . . 122.6(3)
C76 C75 Sn2 . . 119.6(2)
C77 C76 C75 . . 120.2(3)
C77 C76 C95 . . 115.1(3)
C75 C76 C95 . . 124.4(3)
C78 C77 C76 . . 121.1(3)
C78 C77 H77 . . 119.4
C76 C77 H77 . . 119.4
C77 C78 C79 . . 119.1(4)
C77 C78 H78 . . 120.5
C79 C78 H78 . . 120.5
C78 C79 C80 . . 121.2(3)
C78 C79 H79 . . 119.4
C80 C79 H79 . . 119.4
C79 C80 C75 . . 120.1(3)
C79 C80 C200 . . 114.9(3)
C75 C80 C200 . . 124.1(3)
C85 C81 C200 . . 118.6(3)
C85 C81 C82 . . 118.7(3)
C200 C81 C82 . . 122.4(3)
C81 C82 C83 . . 113.7(3)
C81 C82 C84 . . 109.1(3)
C83 C82 C84 . . 110.3(3)
C81 C82 H82 . . 107.8
C83 C82 H82 . . 107.8
C84 C82 H82 . . 107.8
C82 C83 H83A . . 109.5
C82 C83 H83B . . 109.5
H83A C83 H83B . . 109.5
C82 C83 H83C . . 109.5
H83A C83 H83C . . 109.5
H83B C83 H83C . . 109.5
C82 C84 H84A . . 109.5
C82 C84 H84B . . 109.5
H84A C84 H84B . . 109.5
C82 C84 H84C . . 109.5
H84A C84 H84C . . 109.5
H84B C84 H84C . . 109.5
C86 C85 C81 . . 122.7(4)
C86 C85 H85 . . 118.7
C81 C85 H85 . . 118.7
C85 C86 C87 . . 117.8(3)
C85 C86 C92 . . 121.1(3)
C87 C86 C92 . . 121.0(3)
C86 C87 C88 . . 122.1(3)
C86 C87 H87 . . 118.9
C88 C87 H87 . . 118.9
C87 C88 C200 . . 119.2(3)
C87 C88 C89 . . 119.8(3)
C200 C88 C89 . . 120.9(3)
C88 C89 C90 . . 113.4(3)
C88 C89 C91 . . 110.9(3)
C90 C89 C91 . . 110.8(3)
C88 C89 H89 . . 107.1
C90 C89 H89 . . 107.1
C91 C89 H89 . . 107.1
C89 C90 H90A . . 109.5
C89 C90 H90B . . 109.5
H90A C90 H90B . . 109.5
C89 C90 H90C . . 109.5
H90A C90 H90C . . 109.5
H90B C90 H90C . . 109.5
C89 C91 H91A . . 109.5
C89 C91 H91B . . 109.5
H91A C91 H91B . . 109.5
C89 C91 H91C . . 109.5
H91A C91 H91C . . 109.5
H91B C91 H91C . . 109.5
C93 C92 C86 . . 110.3(3)
C93 C92 C94 . . 110.7(3)
C86 C92 C94 . . 113.1(3)
C93 C92 H92 . . 107.5
C86 C92 H92 . . 107.5
C94 C92 H92 . . 107.5
C92 C93 H93A . . 109.5
C92 C93 H93B . . 109.5
H93A C93 H93B . . 109.5
C92 C93 H93C . . 109.5
H93A C93 H93C . . 109.5
H93B C93 H93C . . 109.5
C92 C94 H94A . . 109.5
C92 C94 H94B . . 109.5
H94A C94 H94B . . 109.5
C92 C94 H94C . . 109.5
H94A C94 H94C . . 109.5
H94B C94 H94C . . 109.5
C103 C95 C96 . . 119.7(3)
C103 C95 C76 . . 120.2(3)
C96 C95 C76 . . 119.9(3)
C97 C96 C95 . . 118.8(4)
C97 C96 C107 . . 119.4(3)
C95 C96 C107 . . 121.7(3)
C98 C97 C96 . . 122.2(4)
C98 C97 H97 . . 118.9
C96 C97 H97 . . 118.9
C97 C98 C102 . . 118.4(3)
C97 C98 C99 . . 120.0(4)
C102 C98 C99 . . 121.5(4)
C100 C99 C101 . . 117.3(4)
C100 C99 C98 . . 115.1(4)
C101 C99 C98 . . 111.1(4)
C100 C99 H99 . . 103.8
C101 C99 H99 . . 103.8
C98 C99 H99 . . 103.8
C99 C100 H10A . . 109.5
C99 C100 H10B . . 109.5
H10A C100 H10B . . 109.5
C99 C100 H10C . . 109.5
H10A C100 H10C . . 109.5
H10B C100 H10C . . 109.5
C99 C101 H10D . . 109.5
C99 C101 H10E . . 109.5
H10D C101 H10E . . 109.5
C99 C101 H10F . . 109.5
H10D C101 H10F . . 109.5
H10E C101 H10F . . 109.5
C98 C102 C103 . . 121.3(4)
C98 C102 H102 . . 119.3
C103 C102 H102 . . 119.3
C95 C103 C102 . . 119.5(4)
C95 C103 C104 . . 121.5(3)
C102 C103 C104 . . 119.0(3)
C105 C104 C103 . . 111.3(3)
C105 C104 C106 . . 112.0(4)
C103 C104 C106 . . 111.4(3)
C105 C104 H104 . . 107.3
C103 C104 H104 . . 107.3
C106 C104 H104 . . 107.3
C104 C105 H10N . . 109.5
C104 C105 H10O . . 109.5
H10N C105 H10O . . 109.5
C104 C105 H10P . . 109.5
H10N C105 H10P . . 109.5
H10O C105 H10P . . 109.5
C104 C106 H10S . . 109.5
C104 C106 H10Q . . 109.5
H10S C106 H10Q . . 109.5
C104 C106 H10R . . 109.5
H10S C106 H10R . . 109.5
H10Q C106 H10R . . 109.5
C108 C107 C96 . . 114.1(3)
C108 C107 C109 . . 109.7(3)
C96 C107 C109 . . 110.0(3)
C108 C107 H107 . . 107.6
C96 C107 H107 . . 107.6
C109 C107 H107 . . 107.6
C107 C108 H10G . . 109.5
C107 C108 H10H . . 109.5
H10G C108 H10H . . 109.5
C107 C108 H10I . . 109.5
H10G C108 H10I . . 109.5
H10H C108 H10I . . 109.5
C107 C109 H10J . . 109.5
C107 C109 H10K . . 109.5
H10J C109 H10K . . 109.5
C107 C109 H10L . . 109.5
H10J C109 H10L . . 109.5
H10K C109 H10L . . 109.5
Sn2 C110 H11A . . 109.5
Sn2 C110 H11B . . 109.5
H11A C110 H11B . . 109.5
Sn2 C110 H11C . . 109.5
H11A C110 H11C . . 109.5
H11B C110 H11C . . 109.5
C113 C111 C112 . 3_567 119.8(4)
C113 C111 H111 . . 120.1
C112 C111 H111 3_567 . 120.1
C113 C112 C111 . 3_567 120.0(4)
C113 C112 H112 . . 120.0
C111 C112 H112 3_567 . 120.0
C111 C113 C112 . . 120.1(4)
C111 C113 H113 . . 119.9
C112 C113 H113 . . 119.9
C119 C114 C115 . . 120.9(6)
C119 C114 H114 . . 119.6
C115 C114 H114 . . 119.6
C114 C115 C116 . . 118.6(6)
C114 C115 H115 . . 120.7
C116 C115 H115 . . 120.7
C117 C116 C115 . . 118.1(6)
C117 C116 H116 . . 121.0
C115 C116 H116 . . 121.0
C118 C117 C116 . . 120.7(6)
C118 C117 H117 . . 119.7
C116 C117 H117 . . 119.7
C117 C118 C119 . . 120.8(6)
C117 C118 H118 . . 119.6
C119 C118 H118 . . 119.6
C118 C119 C114 . . 121.0(6)
C118 C119 H119 . . 119.5
C114 C119 H119 . . 119.5
C502 C501 C505 . . 112.7(11)
C502 C501 H501 . . 123.7
C505 C501 H501 . . 123.7
C501 C502 C507 . . 127.7(11)
C501 C502 H502 . . 116.1
C507 C502 H502 . . 116.1
C502 C507 C503 . . 118.8(9)
C502 C507 H507 . . 120.6
C503 C507 H507 . . 120.6
C504 C503 C507 . . 111.1(11)
C504 C503 H503 . . 124.4
C507 C503 H503 . . 124.4
Sn1 C508 H50D . . 109.5
Sn1 C508 H50E . . 109.5
H50D C508 H50E . . 109.5
Sn1 C508 H50F . . 109.5
H50D C508 H50F . . 109.5
H50E C508 H50F . . 109.5

loop_
_geom_bond_atom_site_label_1
_geom_bond_atom_site_label_2
_geom_bond_site_symmetry_2
_geom_bond_distance
Sn2 C110 . 2.171(3)
Sn2 C75 . 2.215(4)
Sn2 C13 . 2.239(4)
Sn2 Pt2 . 2.6882(3)
Sn2 P1 . 2.9533(10)
Pt2 P1 . 2.3090(10)
Pt2 P2 . 2.3127(10)
Pt2 Sn1 . 2.6973(3)
Sn1 C508 . 2.172(3)
Sn1 C39 . 2.218(3)
Sn1 C20 . 2.241(4)
Sn1 P2 . 2.9558(10)
C200 C88 . 1.406(5)
C200 C81 . 1.414(5)
C200 C80 . 1.513(5)
P1 C7 . 1.816(4)
P1 C13 . 1.830(4)
P1 C1 . 1.840(3)
P2 C27 . 1.828(4)
P2 C33 . 1.829(4)
P2 C20 . 1.837(4)
C505 C504 . 1.372(11)
C505 C501 . 1.376(11)
C505 H505 . 0.95
C504 C503 . 1.307(11)
C504 H504 . 0.95
C1 C6 . 1.385(5)
C1 C2 . 1.395(5)
C2 C3 . 1.391(5)
C2 H2 . 0.95
C3 C4 . 1.376(6)
C3 H3 . 0.95
C4 C5 . 1.373(6)
C4 H4 . 0.95
C5 C6 . 1.393(5)
C5 H5 . 0.95
C6 H6 . 0.95
C7 C8 . 1.390(5)
C7 C12 . 1.391(5)
C8 C9 . 1.389(5)
C8 H8 . 0.95
C9 C10 . 1.380(6)
C9 H9 . 0.95
C10 C11 . 1.382(6)
C10 H10 . 0.95
C11 C12 . 1.380(5)
C11 H11 . 0.95
C12 H12 . 0.95
C13 C14 . 1.499(5)
C13 H13 . 1.0
C14 C19 . 1.389(5)
C14 C15 . 1.403(5)
C15 C16 . 1.373(6)
C15 H15 . 0.95
C16 C17 . 1.384(6)
C16 H16 . 0.95
C17 C18 . 1.388(6)
C17 H17 . 0.95
C18 C19 . 1.392(6)
C18 H18 . 0.95
C19 H19 . 0.95
C20 C21 . 1.499(5)
C20 H20 . 1.0
C21 C22 . 1.389(5)
C21 C26 . 1.393(5)
C22 C23 . 1.379(5)
C22 H22 . 0.95
C23 C24 . 1.374(6)
C23 H23 . 0.95
C24 C25 . 1.379(6)
C24 H24 . 0.95
C25 C26 . 1.396(6)
C25 H25 . 0.95
C26 H26 . 0.95
C27 C28 . 1.377(5)
C27 C32 . 1.408(5)
C28 C29 . 1.388(5)
C28 H28 . 0.95
C29 C30 . 1.387(5)
C29 H29 . 0.95
C30 C31 . 1.383(5)
C30 H30 . 0.95
C31 C32 . 1.381(5)
C31 H31 . 0.95
C32 H32 . 0.95
C33 C34 . 1.394(5)
C33 C38 . 1.395(5)
C34 C35 . 1.394(6)
C34 H34 . 0.95
C35 C36 . 1.373(6)
C35 H35 . 0.95
C36 C37 . 1.359(6)
C36 H36 . 0.95
C37 C38 . 1.386(6)
C37 H37 . 0.95
C38 H38 . 0.95
C39 C44 . 1.418(5)
C39 C40 . 1.421(5)
C40 C41 . 1.405(5)
C40 C60 . 1.521(5)
C41 C42 . 1.377(5)
C41 H41 . 0.95
C42 C43 . 1.379(5)
C42 H42 . 0.95
C43 C44 . 1.402(5)
C43 H43 . 0.95
C44 C45 . 1.520(5)
C45 C46 . 1.406(5)
C45 C53 . 1.407(5)
C46 C47 . 1.393(5)
C46 C57 . 1.529(5)
C47 C48 . 1.381(5)
C47 H47 . 0.95
C48 C52 . 1.386(6)
C48 C49 . 1.525(5)
C49 C50 . 1.486(7)
C49 C51 . 1.502(6)
C49 H49 . 1.0
C50 H50A . 0.98
C50 H50B . 0.98
C50 H50C . 0.98
C51 H51A . 0.98
C51 H51B . 0.98
C51 H51C . 0.98
C52 C53 . 1.395(5)
C52 H52 . 0.95
C53 C54 . 1.515(5)
C54 C56 . 1.527(6)
C54 C55 . 1.531(6)
C54 H54 . 1.0
C55 H55A . 0.98
C55 H55B . 0.98
C55 H55C . 0.98
C56 H56A . 0.98
C56 H56B . 0.98
C56 H56C . 0.98
C57 C58 . 1.525(6)
C57 C59 . 1.530(6)
C57 H57 . 1.0
C58 H58A . 0.98
C58 H58B . 0.98
C58 H58C . 0.98
C59 H59A . 0.98
C59 H59B . 0.98
C59 H59C . 0.98
C60 C68 . 1.399(5)
C60 C61 . 1.411(5)
C61 C62 . 1.396(5)
C61 C72 . 1.527(5)
C62 C63 . 1.386(5)
C62 H62 . 0.95
C63 C67 . 1.381(5)
C63 C64 . 1.524(5)
C64 C66 . 1.524(5)
C64 C65 . 1.527(6)
C64 H64 . 1.0
C65 H65A . 0.98
C65 H65B . 0.98
C65 H65C . 0.98
C66 H66A . 0.98
C66 H66B . 0.98
C66 H66C . 0.98
C67 C68 . 1.396(5)
C67 H67 . 0.95
C68 C69 . 1.521(5)
C69 C71 . 1.516(5)
C69 C70 . 1.533(5)
C69 H69 . 1.0
C70 H70A . 0.98
C70 H70B . 0.98
C70 H70C . 0.98
C71 H71A . 0.98
C71 H71B . 0.98
C71 H71C . 0.98
C72 C73 . 1.526(6)
C72 C74 . 1.527(5)
C72 H72 . 1.0
C73 H73A . 0.98
C73 H73B . 0.98
C73 H73C . 0.98
C74 H74A . 0.98
C74 H74B . 0.98
C74 H74C . 0.98
C75 C80 . 1.410(5)
C75 C76 . 1.418(5)
C76 C77 . 1.398(5)
C76 C95 . 1.511(5)
C77 C78 . 1.375(5)
C77 H77 . 0.95
C78 C79 . 1.379(5)
C78 H78 . 0.95
C79 C80 . 1.401(5)
C79 H79 . 0.95
C81 C85 . 1.392(5)
C81 C82 . 1.521(5)
C82 C83 . 1.528(5)
C82 C84 . 1.528(5)
C82 H82 . 1.0
C83 H83A . 0.98
C83 H83B . 0.98
C83 H83C . 0.98
C84 H84A . 0.98
C84 H84B . 0.98
C84 H84C . 0.98
C85 C86 . 1.384(5)
C85 H85 . 0.95
C86 C87 . 1.385(5)
C86 C92 . 1.525(5)
C87 C88 . 1.392(5)
C87 H87 . 0.95
C88 C89 . 1.517(5)
C89 C90 . 1.521(5)
C89 C91 . 1.532(5)
C89 H89 . 1.0
C90 H90A . 0.98
C90 H90B . 0.98
C90 H90C . 0.98
C91 H91A . 0.98
C91 H91B . 0.98
C91 H91C . 0.98
C92 C93 . 1.525(5)
C92 C94 . 1.536(6)
C92 H92 . 1.0
C93 H93A . 0.98
C93 H93B . 0.98
C93 H93C . 0.98
C94 H94A . 0.98
C94 H94B . 0.98
C94 H94C . 0.98
C95 C103 . 1.393(5)
C95 C96 . 1.414(5)
C96 C97 . 1.384(5)
C96 C107 . 1.526(5)
C97 C98 . 1.383(6)
C97 H97 . 0.95
C98 C102 . 1.385(6)
C98 C99 . 1.521(5)
C99 C100 . 1.465(6)
C99 C101 . 1.468(6)
C99 H99 . 1.0
C100 H10A . 0.98
C100 H10B . 0.98
C100 H10C . 0.98
C101 H10D . 0.98
C101 H10E . 0.98
C101 H10F . 0.98
C102 C103 . 1.398(5)
C102 H102 . 0.95
C103 C104 . 1.516(5)
C104 C105 . 1.515(5)
C104 C106 . 1.525(6)
C104 H104 . 1.0
C105 H10N . 0.98
C105 H10O . 0.98
C105 H10P . 0.98
C106 H10S . 0.98
C106 H10Q . 0.98
C106 H10R . 0.98
C107 C108 . 1.523(5)
C107 C109 . 1.535(5)
C107 H107 . 1.0
C108 H10G . 0.98
C108 H10H . 0.98
C108 H10I . 0.98
C109 H10J . 0.98
C109 H10K . 0.98
C109 H10L . 0.98
C110 H11A . 0.98
C110 H11B . 0.98
C110 H11C . 0.98
C111 C113 . 1.378(6)
C111 C112 3_567 1.385(6)
C111 H111 . 0.95
C112 C113 . 1.379(6)
C112 C111 3_567 1.385(6)
C112 H112 . 0.95
C113 H113 . 0.95
C114 C119 . 1.351(7)
C114 C115 . 1.366(8)
C114 H114 . 0.95
C115 C116 . 1.422(9)
C115 H115 . 0.95
C116 C117 . 1.391(9)
C116 H116 . 0.95
C117 C118 . 1.342(7)
C117 H117 . 0.95
C118 C119 . 1.347(7)
C118 H118 . 0.95
C119 H119 . 0.95
C501 C502 . 1.318(11)
C501 H501 . 0.95
C502 C507 . 1.332(15)
C502 H502 . 0.95
C507 C503 . 1.531(15)
C507 H507 . 0.95
C503 H503 . 0.95
C508 H50D . 0.98
C508 H50E . 0.98
C508 H50F . 0.98

loop_
_geom_torsion_atom_site_label_1
_geom_torsion_atom_site_label_2
_geom_torsion_atom_site_label_3
_geom_torsion_atom_site_label_4
_geom_torsion_site_symmetry_1
_geom_torsion
C110 Sn2 Pt2 P1 . -90.45(11)
C75 Sn2 Pt2 P1 . 124.10(14)
C13 Sn2 Pt2 P1 . 13.34(10)
C110 Sn2 Pt2 P2 . -30.68(16)
C75 Sn2 Pt2 P2 . -176.13(18)
C13 Sn2 Pt2 P2 . 73.12(15)
P1 Sn2 Pt2 P2 . 59.77(12)
C110 Sn2 Pt2 Sn1 . 96.98(10)
C75 Sn2 Pt2 Sn1 . -48.47(14)
C13 Sn2 Pt2 Sn1 . -159.22(9)
P1 Sn2 Pt2 Sn1 . -172.57(3)
P1 Pt2 Sn1 C508 . -34.25(18)
P2 Pt2 Sn1 C508 . -87.31(10)
Sn2 Pt2 Sn1 C508 . 102.56(10)
P1 Pt2 Sn1 C39 . -178.6(2)
P2 Pt2 Sn1 C39 . 128.37(14)
Sn2 Pt2 Sn1 C39 . -41.77(14)
P1 Pt2 Sn1 C20 . 69.56(17)
P2 Pt2 Sn1 C20 . 16.51(9)
Sn2 Pt2 Sn1 C20 . -153.62(9)
P1 Pt2 Sn1 P2 . 53.05(15)
Sn2 Pt2 Sn1 P2 . -170.13(3)
P2 Pt2 P1 C7 . -68.94(13)
Sn2 Pt2 P1 C7 . 100.60(13)
Sn1 Pt2 P1 C7 . -119.81(17)
P2 Pt2 P1 C13 . 173.42(12)
Sn2 Pt2 P1 C13 . -17.04(12)
Sn1 Pt2 P1 C13 . 122.55(17)
P2 Pt2 P1 C1 . 53.49(15)
Sn2 Pt2 P1 C1 . -136.97(14)
Sn1 Pt2 P1 C1 . 2.6(2)
P2 Pt2 P1 Sn2 . -169.54(2)
Sn1 Pt2 P1 Sn2 . 139.59(14)
C110 Sn2 P1 C7 . -6.01(17)
C75 Sn2 P1 C7 . 134.3(2)
C13 Sn2 P1 C7 . 93.5(2)
Pt2 Sn2 P1 C7 . -108.31(13)
C110 Sn2 P1 C13 . -99.48(18)
C75 Sn2 P1 C13 . 40.9(2)
Pt2 Sn2 P1 C13 . 158.22(15)
C110 Sn2 P1 C1 . -159.5(2)
C75 Sn2 P1 C1 . -19.1(3)
C13 Sn2 P1 C1 . -60.0(2)
Pt2 Sn2 P1 C1 . 98.2(2)
C110 Sn2 P1 Pt2 . 102.31(10)
C75 Sn2 P1 Pt2 . -117.34(15)
C13 Sn2 P1 Pt2 . -158.22(15)
P1 Pt2 P2 C27 . -73.28(14)
Sn2 Pt2 P2 C27 . -130.36(16)
Sn1 Pt2 P2 C27 . 98.28(14)
P1 Pt2 P2 C33 . 48.02(14)
Sn2 Pt2 P2 C33 . -9.1(2)
Sn1 Pt2 P2 C33 . -140.41(14)
P1 Pt2 P2 C20 . 167.54(12)
Sn2 Pt2 P2 C20 . 110.47(16)
Sn1 Pt2 P2 C20 . -20.89(12)
P1 Pt2 P2 Sn1 . -171.56(2)
Sn2 Pt2 P2 Sn1 . 131.36(11)
C508 Sn1 P2 C27 . -5.46(17)
C39 Sn1 P2 C27 . 131.4(2)
C20 Sn1 P2 C27 . 97.9(2)
Pt2 Sn1 P2 C27 . -109.13(14)
C508 Sn1 P2 C33 . -158.9(2)
C39 Sn1 P2 C33 . -22.0(3)
C20 Sn1 P2 C33 . -55.5(3)
Pt2 Sn1 P2 C33 . 97.5(2)
C508 Sn1 P2 C20 . -103.38(18)
C39 Sn1 P2 C20 . 33.5(2)
Pt2 Sn1 P2 C20 . 152.95(15)
C508 Sn1 P2 Pt2 . 103.67(10)
C39 Sn1 P2 Pt2 . -119.48(16)
C20 Sn1 P2 Pt2 . -152.95(15)
C501 C505 C504 C503 . -2.1(16)
C7 P1 C1 C6 . 32.3(4)
C13 P1 C1 C6 . 143.8(3)
Pt2 P1 C1 C6 . -96.5(3)
Sn2 P1 C1 C6 . -173.0(2)
C7 P1 C1 C2 . -150.7(3)
C13 P1 C1 C2 . -39.3(3)
Pt2 P1 C1 C2 . 80.5(3)
Sn2 P1 C1 C2 . 4.0(4)
C6 C1 C2 C3 . -0.5(6)
P1 C1 C2 C3 . -177.6(3)
C1 C2 C3 C4 . 0.7(6)
C2 C3 C4 C5 . -0.3(6)
C3 C4 C5 C6 . -0.3(6)
C2 C1 C6 C5 . -0.1(6)
P1 C1 C6 C5 . 176.9(3)
C4 C5 C6 C1 . 0.5(6)
C13 P1 C7 C8 . 110.9(3)
C1 P1 C7 C8 . -137.1(3)
Pt2 P1 C7 C8 . -6.8(3)
Sn2 P1 C7 C8 . 59.0(3)
C13 P1 C7 C12 . -67.3(3)
C1 P1 C7 C12 . 44.6(3)
Pt2 P1 C7 C12 . 174.9(3)
Sn2 P1 C7 C12 . -119.2(3)
C12 C7 C8 C9 . -1.4(6)
P1 C7 C8 C9 . -179.7(3)
C7 C8 C9 C10 . 0.5(6)
C8 C9 C10 C11 . 0.7(7)
C9 C10 C11 C12 . -1.0(6)
C10 C11 C12 C7 . 0.1(6)
C8 C7 C12 C11 . 1.1(6)
P1 C7 C12 C11 . 179.3(3)
C7 P1 C13 C14 . 32.3(3)
C1 P1 C13 C14 . -76.8(3)
Pt2 P1 C13 C14 . 156.1(2)
Sn2 P1 C13 C14 . 136.6(3)
C7 P1 C13 Sn2 . -104.26(16)
C1 P1 C13 Sn2 . 146.66(14)
Pt2 P1 C13 Sn2 . 19.56(13)
C110 Sn2 C13 C14 . -40.4(3)
C75 Sn2 C13 C14 . 75.7(3)
Pt2 Sn2 C13 C14 . -146.3(3)
P1 Sn2 C13 C14 . -130.2(4)
C110 Sn2 C13 P1 . 89.75(16)
C75 Sn2 C13 P1 . -154.14(13)
Pt2 Sn2 C13 P1 . -16.10(11)
P1 C13 C14 C19 . 94.4(4)
Sn2 C13 C14 C19 . -146.2(3)
P1 C13 C14 C15 . -86.5(4)
Sn2 C13 C14 C15 . 32.9(5)
C19 C14 C15 C16 . 2.2(6)
C13 C14 C15 C16 . -177.0(4)
C14 C15 C16 C17 . -0.1(6)
C15 C16 C17 C18 . -1.9(6)
C16 C17 C18 C19 . 1.9(6)
C15 C14 C19 C18 . -2.2(6)
C13 C14 C19 C18 . 177.0(4)
C17 C18 C19 C14 . 0.2(6)
C27 P2 C20 C21 . 37.8(3)
C33 P2 C20 C21 . -71.5(3)
Pt2 P2 C20 C21 . 161.8(2)
Sn1 P2 C20 C21 . 137.7(3)
C27 P2 C20 Sn1 . -99.89(16)
C33 P2 C20 Sn1 . 150.79(14)
Pt2 P2 C20 Sn1 . 24.10(13)
C508 Sn1 C20 C21 . -43.5(3)
C39 Sn1 C20 C21 . 71.8(3)
Pt2 Sn1 C20 C21 . -148.2(3)
P2 Sn1 C20 C21 . -128.3(4)
C508 Sn1 C20 P2 . 84.86(16)
C39 Sn1 C20 P2 . -159.86(13)
Pt2 Sn1 C20 P2 . -19.89(11)
P2 C20 C21 C22 . -93.1(4)
Sn1 C20 C21 C22 . 25.6(5)
P2 C20 C21 C26 . 83.1(4)
Sn1 C20 C21 C26 . -158.2(3)
C26 C21 C22 C23 . -0.7(6)
C20 C21 C22 C23 . 175.6(4)
C21 C22 C23 C24 . -0.5(6)
C22 C23 C24 C25 . 0.9(6)
C23 C24 C25 C26 . -0.2(6)
C22 C21 C26 C25 . 1.4(6)
C20 C21 C26 C25 . -175.0(3)
C24 C25 C26 C21 . -1.0(6)
C33 P2 C27 C28 . -126.3(3)
C20 P2 C27 C28 . 120.9(3)
Pt2 P2 C27 C28 . 3.4(4)
Sn1 P2 C27 C28 . 68.7(3)
C33 P2 C27 C32 . 50.0(3)
C20 P2 C27 C32 . -62.8(3)
Pt2 P2 C27 C32 . 179.7(3)
Sn1 P2 C27 C32 . -115.0(3)
C32 C27 C28 C29 . -0.6(6)
P2 C27 C28 C29 . 175.9(3)
C27 C28 C29 C30 . 0.1(6)
C28 C29 C30 C31 . 0.2(6)
C29 C30 C31 C32 . -0.1(6)
C30 C31 C32 C27 . -0.4(6)
C28 C27 C32 C31 . 0.7(6)
P2 C27 C32 C31 . -175.6(3)
C27 P2 C33 C34 . -158.6(3)
C20 P2 C33 C34 . -45.0(4)
Pt2 P2 C33 C34 . 73.4(3)
Sn1 P2 C33 C34 . -4.2(5)
C27 P2 C33 C38 . 25.7(4)
C20 P2 C33 C38 . 139.2(3)
Pt2 P2 C33 C38 . -102.4(3)
Sn1 P2 C33 C38 . -180.0(2)
C38 C33 C34 C35 . 1.2(6)
P2 C33 C34 C35 . -174.7(3)
C33 C34 C35 C36 . 0.0(7)
C34 C35 C36 C37 . -1.0(7)
C35 C36 C37 C38 . 0.7(7)
C36 C37 C38 C33 . 0.6(6)
C34 C33 C38 C37 . -1.5(6)
P2 C33 C38 C37 . 174.3(3)
C508 Sn1 C39 C44 . 154.6(3)
C20 Sn1 C39 C44 . 41.1(3)
Pt2 Sn1 C39 C44 . -61.5(3)
P2 Sn1 C39 C44 . 19.8(4)
C508 Sn1 C39 C40 . -34.4(3)
C20 Sn1 C39 C40 . -147.9(3)
Pt2 Sn1 C39 C40 . 109.6(3)
P2 Sn1 C39 C40 . -169.1(2)
C44 C39 C40 C41 . 9.8(5)
Sn1 C39 C40 C41 . -161.7(3)
C44 C39 C40 C60 . -163.7(3)
Sn1 C39 C40 C60 . 24.9(5)
C39 C40 C41 C42 . -2.7(6)
C60 C40 C41 C42 . 171.4(3)
C40 C41 C42 C43 . -4.5(6)
C41 C42 C43 C44 . 4.3(6)
C42 C43 C44 C39 . 3.1(6)
C42 C43 C44 C45 . -168.8(3)
C40 C39 C44 C43 . -10.0(5)
Sn1 C39 C44 C43 . 161.4(3)
C40 C39 C44 C45 . 160.9(3)
Sn1 C39 C44 C45 . -27.7(5)
C43 C44 C45 C46 . 86.4(4)
C39 C44 C45 C46 . -85.0(5)
C43 C44 C45 C53 . -84.4(4)
C39 C44 C45 C53 . 104.3(4)
C53 C45 C46 C47 . -1.6(5)
C44 C45 C46 C47 . -172.6(3)
C53 C45 C46 C57 . 174.9(3)
C44 C45 C46 C57 . 3.9(5)
C45 C46 C47 C48 . 2.2(6)
C57 C46 C47 C48 . -174.5(4)
C46 C47 C48 C52 . -1.2(6)
C46 C47 C48 C49 . 177.7(3)
C47 C48 C49 C50 . 128.6(5)
C52 C48 C49 C50 . -52.6(6)
C47 C48 C49 C51 . -106.4(5)
C52 C48 C49 C51 . 72.4(5)
C47 C48 C52 C53 . -0.4(6)
C49 C48 C52 C53 . -179.2(4)
C48 C52 C53 C45 . 0.8(6)
C48 C52 C53 C54 . 177.8(3)
C46 C45 C53 C52 . 0.2(5)
C44 C45 C53 C52 . 170.9(3)
C46 C45 C53 C54 . -176.7(3)
C44 C45 C53 C54 . -6.0(5)
C52 C53 C54 C56 . 50.9(5)
C45 C53 C54 C56 . -132.2(4)
C52 C53 C54 C55 . -73.8(5)
C45 C53 C54 C55 . 103.1(4)
C47 C46 C57 C58 . -36.2(5)
C45 C46 C57 C58 . 147.3(4)
C47 C46 C57 C59 . 87.3(5)
C45 C46 C57 C59 . -89.2(4)
C41 C40 C60 C68 . 76.6(4)
C39 C40 C60 C68 . -109.6(4)
C41 C40 C60 C61 . -97.6(4)
C39 C40 C60 C61 . 76.2(5)
C68 C60 C61 C62 . 1.7(5)
C40 C60 C61 C62 . 176.0(3)
C68 C60 C61 C72 . -176.6(3)
C40 C60 C61 C72 . -2.3(5)
C60 C61 C62 C63 . 1.3(6)
C72 C61 C62 C63 . 179.7(3)
C61 C62 C63 C67 . -2.6(6)
C61 C62 C63 C64 . 178.0(3)
C67 C63 C64 C66 . -101.5(4)
C62 C63 C64 C66 . 77.9(5)
C67 C63 C64 C65 . 133.3(4)
C62 C63 C64 C65 . -47.3(5)
C62 C63 C67 C68 . 0.9(6)
C64 C63 C67 C68 . -179.8(4)
C63 C67 C68 C60 . 2.1(6)
C63 C67 C68 C69 . 178.6(3)
C61 C60 C68 C67 . -3.4(5)
C40 C60 C68 C67 . -177.5(3)
C61 C60 C68 C69 . -179.7(3)
C40 C60 C68 C69 . 6.2(5)
C67 C68 C69 C71 . -75.8(4)
C60 C68 C69 C71 . 100.6(4)
C67 C68 C69 C70 . 46.7(5)
C60 C68 C69 C70 . -137.0(4)
C62 C61 C72 C73 . -91.3(4)
C60 C61 C72 C73 . 87.0(4)
C62 C61 C72 C74 . 33.4(5)
C60 C61 C72 C74 . -148.3(4)
C110 Sn2 C75 C80 . 157.9(3)
C13 Sn2 C75 C80 . 44.5(3)
Pt2 Sn2 C75 C80 . -57.2(4)
P1 Sn2 C75 C80 . 19.3(4)
C110 Sn2 C75 C76 . -30.9(3)
C13 Sn2 C75 C76 . -144.3(3)
Pt2 Sn2 C75 C76 . 114.1(3)
P1 Sn2 C75 C76 . -169.5(2)
C80 C75 C76 C77 . 9.2(5)
Sn2 C75 C76 C77 . -162.5(3)
C80 C75 C76 C95 . -165.6(3)
Sn2 C75 C76 C95 . 22.7(5)
C75 C76 C77 C78 . -1.3(6)
C95 C76 C77 C78 . 174.0(3)
C76 C77 C78 C79 . -6.0(6)
C77 C78 C79 C80 . 5.0(6)
C78 C79 C80 C75 . 3.3(6)
C78 C79 C80 C200 . -166.7(3)
C76 C75 C80 C79 . -10.2(5)
Sn2 C75 C80 C79 . 161.2(3)
C76 C75 C80 C200 . 158.8(3)
Sn2 C75 C80 C200 . -29.8(5)
C88 C200 C80 C79 . -88.5(4)
C81 C200 C80 C79 . 84.4(4)
C88 C200 C80 C75 . 102.0(4)
C81 C200 C80 C75 . -85.1(4)
C88 C200 C81 C85 . -2.4(5)
C80 C200 C81 C85 . -175.6(3)
C88 C200 C81 C82 . 170.6(3)
C80 C200 C81 C82 . -2.6(5)
C85 C81 C82 C83 . -56.2(5)
C200 C81 C82 C83 . 130.8(4)
C85 C81 C82 C84 . 67.4(4)
C200 C81 C82 C84 . -105.6(4)
C200 C81 C85 C86 . 2.1(6)
C82 C81 C85 C86 . -171.2(3)
C81 C85 C86 C87 . 0.1(6)
C81 C85 C86 C92 . 176.8(3)
C85 C86 C87 C88 . -2.0(5)
C92 C86 C87 C88 . -178.8(3)
C86 C87 C88 C200 . 1.7(5)
C86 C87 C88 C89 . 178.1(3)
C81 C200 C88 C87 . 0.6(5)
C80 C200 C88 C87 . 173.3(3)
C81 C200 C88 C89 . -175.8(3)
C80 C200 C88 C89 . -3.0(5)
C87 C88 C89 C90 . 47.7(5)
C200 C88 C89 C90 . -136.0(4)
C87 C88 C89 C91 . -77.7(4)
C200 C88 C89 C91 . 98.6(4)
C85 C86 C92 C93 . -67.5(5)
C87 C86 C92 C93 . 109.1(4)
C85 C86 C92 C94 . 57.2(5)
C87 C86 C92 C94 . -126.2(4)
C77 C76 C95 C103 . 75.3(5)
C75 C76 C95 C103 . -109.7(4)
C77 C76 C95 C96 . -98.6(4)
C75 C76 C95 C96 . 76.4(5)
C103 C95 C96 C97 . -1.5(5)
C76 C95 C96 C97 . 172.5(3)
C103 C95 C96 C107 . -179.5(3)
C76 C95 C96 C107 . -5.6(5)
C95 C96 C97 C98 . 0.5(6)
C107 C96 C97 C98 . 178.6(4)
C96 C97 C98 C102 . 0.4(6)
C96 C97 C98 C99 . -178.8(4)
C97 C98 C99 C100 . 130.8(5)
C102 C98 C99 C100 . -48.4(6)
C97 C98 C99 C101 . -92.9(6)
C102 C98 C99 C101 . 87.9(6)
C97 C98 C102 C103 . -0.4(6)
C99 C98 C102 C103 . 178.8(4)
C96 C95 C103 C102 . 1.5(5)
C76 C95 C103 C102 . -172.4(3)
C96 C95 C103 C104 . -178.4(3)
C76 C95 C103 C104 . 7.6(5)
C98 C102 C103 C95 . -0.5(6)
C98 C102 C103 C104 . 179.4(4)
C95 C103 C104 C105 . 117.6(4)
C102 C103 C104 C105 . -62.3(5)
C95 C103 C104 C106 . -116.7(4)
C102 C103 C104 C106 . 63.4(5)
C97 C96 C107 C108 . 28.8(5)
C95 C96 C107 C108 . -153.2(4)
C97 C96 C107 C109 . -95.0(4)
C95 C96 C107 C109 . 83.1(4)
C112 C111 C113 C112 3_567 -1.0(7)
C111 C112 C113 C111 3_567 1.0(7)
C119 C114 C115 C116 . -0.1(8)
C114 C115 C116 C117 . -0.8(8)
C115 C116 C117 C118 . 1.4(8)
C116 C117 C118 C119 . -1.0(8)
C117 C118 C119 C114 . 0.0(7)
C115 C114 C119 C118 . 0.5(7)
C504 C505 C501 C502 . -0.7(15)
C505 C501 C502 C507 . 6.(2)
C501 C502 C507 C503 . -8.(2)
C505 C504 C503 C507 . 0.2(15)
C502 C507 C503 C504 . 4.3(18)
